data_4323259
loop_
_publ_author_name
'Kevin D. John'
'Vincent M. Miskowski'
'Michael A. Vance'
'Richard F. Dallinger'
'Louis C. Wang'
'Steven J. Geib'
'Michael D. Hopkins'

_publ_section_title
;
 Molecular Structures, Vibrational Spectroscopy, and Normal-Mode Analysis
 of M2(C\\tbCR)4(PMe3)4 Dimetallatetraynes. Observation of Strongly Mixed
 Metal-Metal and Metal-Ligand Vibrational Modes
;
_journal_name_full 'Inorganic Chemistry'
_journal_page_first 6858
_journal_page_last 6873
_journal_paper_doi 10.1021/ic980866u
_journal_volume 37
_journal_year 1998
_chemical_formula_sum 'C36 H72 Mo2 P4'
_chemical_formula_weight 820.72
_chemical_name_systematic
; 
 ? 
;
_space_group_IT_number 33
_symmetry_cell_setting orthorhombic
_symmetry_space_group_name_Hall 'P 2c -2n'
_symmetry_space_group_name_H-M 'P n a 21'
_atom_sites_solution_hydrogens geom
_atom_sites_solution_primary direct
_atom_sites_solution_secondary difmap
_audit_creation_method SHELXL-97
_cell_angle_alpha 90.00
_cell_angle_beta 90.00
_cell_angle_gamma 90.00
_cell_formula_units_Z 4
_cell_length_a 13.498(3)
_cell_length_b 18.056(5)
_cell_length_c 19.805(4)
_cell_measurement_reflns_used 25
_cell_measurement_temperature 208(2)
_cell_measurement_theta_max 12.5
_cell_measurement_theta_min 10
_cell_volume 4827(2)
_computing_data_collection 'Siemens P3/PC'
_computing_structure_refinement 'SHELXL-97 (Sheldrick, 1997)'
_computing_structure_solution 'SHELXS-97 (Sheldrick, 1990)'
_diffrn_ambient_temperature 208(2)
_diffrn_measured_fraction_theta_full 0.996
_diffrn_measured_fraction_theta_max 0.996
_diffrn_measurement_device_type 'Siemens P3'
_diffrn_measurement_method 'omega scans'
_diffrn_radiation_monochromator graphite
_diffrn_radiation_source 'fine-focus sealed tube'
_diffrn_radiation_type MoK\a
_diffrn_radiation_wavelength 0.71073
_diffrn_reflns_av_R_equivalents 0.0000
_diffrn_reflns_av_sigmaI/netI 0.0761
_diffrn_reflns_limit_h_max 14
_diffrn_reflns_limit_h_min 0
_diffrn_reflns_limit_k_max 19
_diffrn_reflns_limit_k_min 0
_diffrn_reflns_limit_l_max 21
_diffrn_reflns_limit_l_min 0
_diffrn_reflns_number 3254
_diffrn_reflns_theta_full 22.49
_diffrn_reflns_theta_max 22.5
_diffrn_reflns_theta_min 2
_diffrn_standards_decay_% <1%
_diffrn_standards_interval_count 3
_diffrn_standards_interval_time 200
_exptl_absorpt_coefficient_mu 0.671
_exptl_absorpt_correction_type psi-scan
_exptl_crystal_colour 'dark blue'
_exptl_crystal_density_diffrn 1.129
_exptl_crystal_density_meas ?
_exptl_crystal_density_method 'not measured'
_exptl_crystal_F_000 1728
_exptl_crystal_size_max 0.47
_exptl_crystal_size_mid 0.42
_exptl_crystal_size_min 0.35
_refine_diff_density_max 0.449
_refine_diff_density_min -0.332
_refine_diff_density_rms 0.085
_refine_ls_abs_structure_details 'Flack H D (1983), Acta Cryst. A39, 876-881'
_refine_ls_abs_structure_Flack 0.0(3)
_refine_ls_extinction_coef 0.00001(17)
_refine_ls_extinction_expression Fc^*^=kFc[1+0.001xFc^2^\l^3^/sin(2\q)]^-1/4^
_refine_ls_extinction_method SHELXL
_refine_ls_goodness_of_fit_ref 0.967
_refine_ls_hydrogen_treatment mixed
_refine_ls_matrix_type full
_refine_ls_number_parameters 249
_refine_ls_number_reflns 3254
_refine_ls_number_restraints 1
_refine_ls_restrained_S_all 0.967
_refine_ls_R_factor_all 0.1107
_refine_ls_R_factor_gt 0.0754
_refine_ls_shift/su_max 0.593
_refine_ls_shift/su_mean 0.037
_refine_ls_structure_factor_coef Fsqd
_refine_ls_weighting_details 'calc w=1/[\s^2^(Fo^2^)+(0.0969P)^2^+19.8758P] where P=(Fo^2^+2Fc^2^)/3'
_refine_ls_weighting_scheme calc
_refine_ls_wR_factor_gt 0.1756
_refine_ls_wR_factor_ref 0.1981
_reflns_number_gt 2372
_reflns_number_total 3254
_reflns_threshold_expression >2sigma(I)
_cod_data_source_file ic980866u_2.cif
_cod_data_source_block Mo2(CC-t-Bu)4(PMe3)4
_cod_depositor_comments
;
The following automatic conversions were performed:

'_exptl_crystal_density_meas' value 'N/A' was changed to '?' - the
value is perceived as not measured.

Automatic conversion script
Id: cif_fix_values 3008 2015-01-20 13:52:24Z robertas 
;
_cod_database_code 4323259

loop_
_symmetry_equiv_pos_as_xyz
'x, y, z'
'-x, -y, z+1/2'
'x+1/2, -y+1/2, z'
'-x+1/2, y+1/2, z+1/2'

loop_
_atom_site_label
_atom_site_type_symbol
_atom_site_fract_x
_atom_site_fract_y
_atom_site_fract_z
_atom_site_U_iso_or_equiv
_atom_site_adp_type
_atom_site_occupancy
_atom_site_symmetry_multiplicity
_atom_site_calc_flag
_atom_site_refinement_flags
_atom_site_disorder_assembly
_atom_site_disorder_group
Mo1 Mo -0.15875(15) 0.48476(11) 0.74848(13) 0.0409(6) Uani 0.61 1 d P . .
Mo2 Mo -0.11463(14) 0.49041(11) 0.64525(13) 0.0406(6) Uani 0.61 1 d P . .
Mo1' Mo -0.1874(4) 0.4451(3) 0.6927(3) 0.0417(15) Uani 0.23 1 d P . .
Mo2' Mo -0.0925(4) 0.5364(3) 0.7134(3) 0.0352(13) Uani 0.23 1 d P . .
Mo1" Mo -0.1956(6) 0.5225(5) 0.6971(5) 0.042(2) Uani 0.15 1 d P . .
Mo2" Mo -0.0803(6) 0.4501(4) 0.7144(5) 0.041(2) Uani 0.15 1 d P . .
P1 P -0.0034(4) 0.4968(2) 0.8159(3) 0.0572(12) Uani 1 1 d . . .
P2 P -0.3422(3) 0.4707(3) 0.7461(3) 0.0659(12) Uani 1 1 d . . .
P3 P -0.0842(3) 0.3579(2) 0.6187(3) 0.0520(11) Uani 1 1 d . . .
P4 P -0.1236(3) 0.6266(2) 0.6219(3) 0.0537(11) Uani 1 1 d . . .
C1 C -0.1519(14) 0.3713(10) 0.7803(10) 0.072(5) Uiso 1 1 d . . .
C2 C -0.1588(12) 0.3133(10) 0.8124(10) 0.062(4) Uiso 1 1 d . . .
C3 C -0.1879(14) 0.5977(11) 0.7851(10) 0.071(5) Uiso 1 1 d . . .
C4 C -0.2139(13) 0.6484(10) 0.8169(10) 0.066(5) Uiso 1 1 d . . .
C5 C -0.2495(15) 0.4806(11) 0.5873(11) 0.078(5) Uiso 1 1 d . . .
C6 C -0.3152(13) 0.4772(10) 0.5458(10) 0.063(5) Uiso 1 1 d . . .
C7 C 0.0416(17) 0.5035(12) 0.6497(14) 0.097(6) Uiso 1 1 d . . .
C8 C 0.1309(14) 0.5120(10) 0.6332(11) 0.077(5) Uiso 1 1 d . A .
C9 C -0.1569(16) 0.2448(11) 0.8525(11) 0.080(6) Uiso 1 1 d . . .
C10 C -0.059(3) 0.2335(19) 0.8833(17) 0.187(15) Uiso 1 1 d . . .
H10A H -0.0088 0.2376 0.8493 0.280 Uiso 1 1 calc R . .
H10B H -0.0564 0.1852 0.9034 0.280 Uiso 1 1 calc R . .
H10C H -0.0483 0.2704 0.9175 0.280 Uiso 1 1 calc R . .
C11 C -0.169(2) 0.1768(15) 0.8081(16) 0.134(10) Uiso 1 1 d . . .
H11A H -0.1159 0.1747 0.7760 0.202 Uiso 1 1 calc R . .
H11B H -0.2312 0.1797 0.7845 0.202 Uiso 1 1 calc R . .
H11C H -0.1682 0.1331 0.8356 0.202 Uiso 1 1 calc R . .
C12 C -0.237(3) 0.242(2) 0.898(2) 0.188(15) Uiso 1 1 d . . .
H12A H -0.2331 0.1976 0.9244 0.281 Uiso 1 1 calc R . .
H12B H -0.2980 0.2439 0.8741 0.281 Uiso 1 1 calc R . .
H12C H -0.2329 0.2844 0.9282 0.281 Uiso 1 1 calc R . .
C13 C -0.2399(17) 0.7179(13) 0.8573(13) 0.096(7) Uiso 1 1 d . . .
C14 C -0.206(2) 0.7853(16) 0.8259(16) 0.141(10) Uiso 1 1 d . . .
H14A H -0.2332 0.7892 0.7814 0.212 Uiso 1 1 calc R . .
H14B H -0.1347 0.7846 0.8230 0.212 Uiso 1 1 calc R . .
H14C H -0.2262 0.8271 0.8525 0.212 Uiso 1 1 calc R . .
C15 C -0.194(3) 0.712(2) 0.925(2) 0.209(16) Uiso 1 1 d . . .
H15A H -0.2156 0.6674 0.9468 0.314 Uiso 1 1 calc R . .
H15B H -0.2133 0.7540 0.9522 0.314 Uiso 1 1 calc R . .
H15C H -0.1230 0.7114 0.9208 0.314 Uiso 1 1 calc R . .
C16 C -0.358(2) 0.720(2) 0.8582(18) 0.182(15) Uiso 1 1 d . . .
H16A H -0.3826 0.6760 0.8788 0.273 Uiso 1 1 calc R . .
H16B H -0.3819 0.7240 0.8128 0.273 Uiso 1 1 calc R . .
H16C H -0.3793 0.7626 0.8837 0.273 Uiso 1 1 calc R . .
C17 C -0.3916(14) 0.4775(10) 0.4917(10) 0.071(5) Uiso 1 1 d . . .
C18 C -0.4577(16) 0.5460(12) 0.5026(12) 0.095(7) Uiso 1 1 d . . .
H18A H -0.4899 0.5424 0.5457 0.143 Uiso 1 1 calc R . .
H18B H -0.5068 0.5483 0.4676 0.143 Uiso 1 1 calc R . .
H18C H -0.4177 0.5899 0.5013 0.143 Uiso 1 1 calc R . .
C19 C -0.3388(18) 0.4788(13) 0.4256(13) 0.106(7) Uiso 1 1 d . . .
H19A H -0.3864 0.4792 0.3895 0.159 Uiso 1 1 calc R . .
H19B H -0.2976 0.4357 0.4217 0.159 Uiso 1 1 calc R . .
H19C H -0.2984 0.5225 0.4229 0.159 Uiso 1 1 calc R . .
C20 C -0.4536(17) 0.4095(13) 0.4980(13) 0.113(8) Uiso 1 1 d . . .
H20A H -0.4868 0.4097 0.5409 0.170 Uiso 1 1 calc R . .
H20B H -0.4120 0.3665 0.4949 0.170 Uiso 1 1 calc R . .
H20C H -0.5018 0.4085 0.4624 0.170 Uiso 1 1 calc R . .
C21 C 0.2381(15) 0.5182(12) 0.6138(12) 0.087(6) Uiso 1 1 d . . .
C22 C 0.282(4) 0.567(3) 0.665(3) 0.132(17) Uiso 0.56 1 d P A 1
H22A H 0.2518 0.6148 0.6621 0.197 Uiso 0.56 1 calc PR A 1
H22B H 0.3519 0.5712 0.6564 0.197 Uiso 0.56 1 calc PR A 1
H22C H 0.2715 0.5462 0.7087 0.197 Uiso 0.56 1 calc PR A 1
C22' C 0.267(4) 0.597(3) 0.604(4) 0.13(2) Uiso 0.44 1 d P A 2
H22D H 0.2211 0.6196 0.5728 0.188 Uiso 0.44 1 calc PR A 2
H22E H 0.3324 0.5989 0.5853 0.188 Uiso 0.44 1 calc PR A 2
H22F H 0.2648 0.6222 0.6461 0.188 Uiso 0.44 1 calc PR A 2
C23 C 0.272(5) 0.444(4) 0.595(5) 0.20(3) Uiso 0.56 1 d P A 1
H23A H 0.2296 0.4245 0.5605 0.297 Uiso 0.56 1 calc PR A 1
H23B H 0.2695 0.4125 0.6340 0.297 Uiso 0.56 1 calc PR A 1
H23C H 0.3386 0.4468 0.5787 0.297 Uiso 0.56 1 calc PR A 1
C23' C 0.296(4) 0.466(3) 0.650(3) 0.091(15) Uiso 0.44 1 d P A 2
H23D H 0.2620 0.4194 0.6508 0.137 Uiso 0.44 1 calc PR A 2
H23E H 0.3050 0.4835 0.6955 0.137 Uiso 0.44 1 calc PR A 2
H23F H 0.3589 0.4607 0.6286 0.137 Uiso 0.44 1 calc PR A 2
C24 C 0.246(4) 0.572(3) 0.548(3) 0.141(19) Uiso 0.56 1 d P A 1
H24A H 0.2111 0.6170 0.5566 0.212 Uiso 0.56 1 calc PR A 1
H24B H 0.2169 0.5470 0.5098 0.212 Uiso 0.56 1 calc PR A 1
H24C H 0.3142 0.5821 0.5388 0.212 Uiso 0.56 1 calc PR A 1
C24' C 0.261(5) 0.484(4) 0.537(4) 0.15(3) Uiso 0.44 1 d P A 2
H24D H 0.2201 0.5096 0.5044 0.223 Uiso 0.44 1 calc PR A 2
H24E H 0.2462 0.4324 0.5361 0.223 Uiso 0.44 1 calc PR A 2
H24F H 0.3294 0.4919 0.5258 0.223 Uiso 0.44 1 calc PR A 2
C25 C -0.052(2) 0.4947(13) 0.8969(14) 0.119(9) Uiso 1 1 d . . .
H25A H -0.1023 0.5323 0.9012 0.178 Uiso 1 1 calc R . .
H25B H -0.0006 0.5036 0.9291 0.178 Uiso 1 1 calc R . .
H25C H -0.0814 0.4470 0.9051 0.178 Uiso 1 1 calc R . .
C26 C 0.0694(19) 0.5813(14) 0.8172(15) 0.123(9) Uiso 1 1 d . . .
H26A H 0.1005 0.5882 0.7740 0.185 Uiso 1 1 calc R . .
H26B H 0.1194 0.5776 0.8515 0.185 Uiso 1 1 calc R . .
H26C H 0.0270 0.6227 0.8267 0.185 Uiso 1 1 calc R . .
C27 C 0.0893(18) 0.4258(13) 0.8103(14) 0.113(8) Uiso 1 1 d . . .
H27A H 0.1176 0.4259 0.7659 0.170 Uiso 1 1 calc R . .
H27B H 0.0595 0.3785 0.8191 0.170 Uiso 1 1 calc R . .
H27C H 0.1402 0.4351 0.8430 0.170 Uiso 1 1 calc R . .
C28 C -0.375(2) 0.4598(16) 0.8348(15) 0.129(10) Uiso 1 1 d . . .
H28A H -0.3368 0.4200 0.8540 0.193 Uiso 1 1 calc R . .
H28B H -0.4441 0.4487 0.8386 0.193 Uiso 1 1 calc R . .
H28C H -0.3605 0.5049 0.8586 0.193 Uiso 1 1 calc R . .
C29 C -0.4201(18) 0.5468(14) 0.7196(15) 0.119(8) Uiso 1 1 d . . .
H29A H -0.4084 0.5572 0.6727 0.179 Uiso 1 1 calc R . .
H29B H -0.4049 0.5899 0.7460 0.179 Uiso 1 1 calc R . .
H29C H -0.4884 0.5337 0.7260 0.179 Uiso 1 1 calc R . .
C30 C -0.3974(16) 0.3868(12) 0.7101(14) 0.112(8) Uiso 1 1 d . . .
H30A H -0.3851 0.3855 0.6623 0.168 Uiso 1 1 calc R . .
H30B H -0.4676 0.3870 0.7181 0.168 Uiso 1 1 calc R . .
H30C H -0.3685 0.3439 0.7309 0.168 Uiso 1 1 calc R . .
C31 C -0.0471(18) 0.3628(14) 0.5309(13) 0.115(8) Uiso 1 1 d . . .
H31A H -0.0967 0.3889 0.5055 0.173 Uiso 1 1 calc R . .
H31B H -0.0400 0.3136 0.5132 0.173 Uiso 1 1 calc R . .
H31C H 0.0149 0.3885 0.5274 0.173 Uiso 1 1 calc R . .
C32 C 0.0174(15) 0.3084(11) 0.6531(11) 0.089(6) Uiso 1 1 d . . .
H32A H 0.0735 0.3407 0.6568 0.134 Uiso 1 1 calc R . .
H32B H 0.0336 0.2675 0.6241 0.134 Uiso 1 1 calc R . .
H32C H 0.0000 0.2900 0.6970 0.134 Uiso 1 1 calc R . .
C33 C -0.1804(15) 0.2885(11) 0.6157(13) 0.097(7) Uiso 1 1 d . . .
H33A H -0.2398 0.3099 0.5974 0.145 Uiso 1 1 calc R . .
H33B H -0.1933 0.2706 0.6605 0.145 Uiso 1 1 calc R . .
H33C H -0.1594 0.2481 0.5876 0.145 Uiso 1 1 calc R . .
C34 C -0.083(2) 0.6285(15) 0.5347(14) 0.132(10) Uiso 1 1 d . . .
H34A H -0.1223 0.5948 0.5086 0.197 Uiso 1 1 calc R . .
H34B H -0.0145 0.6140 0.5324 0.197 Uiso 1 1 calc R . .
H34D H -0.0902 0.6777 0.5171 0.197 Uiso 1 1 calc R . .
C35 C -0.0396(17) 0.6930(12) 0.6593(12) 0.108(8) Uiso 1 1 d . . .
H35A H -0.0536 0.6975 0.7066 0.162 Uiso 1 1 calc R . .
H35D H -0.0481 0.7403 0.6378 0.162 Uiso 1 1 calc R . .
H35B H 0.0274 0.6765 0.6532 0.162 Uiso 1 1 calc R . .
C36 C -0.2408(13) 0.6759(11) 0.6184(12) 0.087(6) Uiso 1 1 d . . .
H36D H -0.2905 0.6444 0.5989 0.131 Uiso 1 1 calc R . .
H36A H -0.2334 0.7196 0.5912 0.131 Uiso 1 1 calc R . .
H36B H -0.2605 0.6897 0.6632 0.131 Uiso 1 1 calc R . .

loop_
_atom_site_aniso_label
_atom_site_aniso_U_11
_atom_site_aniso_U_22
_atom_site_aniso_U_33
_atom_site_aniso_U_23
_atom_site_aniso_U_13
_atom_site_aniso_U_12
Mo1 0.0412(12) 0.0383(10) 0.0433(13) -0.0072(13) 0.0047(12) -0.0004(10)
Mo2 0.0328(10) 0.0403(11) 0.0487(13) -0.0053(13) 0.0046(10) -0.0024(9)
Mo1' 0.040(4) 0.051(4) 0.033(3) 0.020(3) -0.015(3) 0.017(3)
Mo2' 0.032(3) 0.041(3) 0.033(3) 0.017(2) -0.013(3) 0.012(2)
Mo1" 0.037(5) 0.050(5) 0.038(5) 0.002(5) 0.008(4) -0.009(4)
Mo2" 0.043(5) 0.038(5) 0.043(5) -0.011(4) 0.003(5) -0.012(4)
P1 0.059(3) 0.049(2) 0.064(3) 0.000(2) -0.024(2) 0.002(2)
P2 0.043(2) 0.093(3) 0.062(3) -0.004(3) 0.004(2) -0.002(2)
P3 0.061(2) 0.046(2) 0.049(3) -0.008(2) 0.001(2) 0.003(2)
P4 0.065(3) 0.044(2) 0.053(3) 0.006(2) -0.004(2) 0.003(2)

loop_
_atom_type_symbol
_atom_type_description
_atom_type_scat_dispersion_real
_atom_type_scat_dispersion_imag
_atom_type_scat_source
C C 0.0033 0.0016 'International Tables Vol C Tables 4.2.6.8 and 6.1.1.4'
H H 0.0000 0.0000 'International Tables Vol C Tables 4.2.6.8 and 6.1.1.4'
P P 0.1023 0.0942 'International Tables Vol C Tables 4.2.6.8 and 6.1.1.4'
Mo Mo -1.6832 0.6857 'International Tables Vol C Tables 4.2.6.8 and 6.1.1.4'

loop_
_geom_angle_atom_site_label_1
_geom_angle_atom_site_label_2
_geom_angle_atom_site_label_3
_geom_angle
_geom_angle_site_symmetry_1
_geom_angle_site_symmetry_3
_geom_angle_publ_flag
Mo1" Mo1 Mo1' 62.8(4) . . ?
Mo1" Mo1 Mo2" 98.2(6) . . ?
Mo1' Mo1 Mo2" 66.0(4) . . ?
Mo1" Mo1 Mo2' 62.4(4) . . ?
Mo1' Mo1 Mo2' 97.0(4) . . ?
Mo2" Mo1 Mo2' 66.1(4) . . ?
Mo1" Mo1 Mo2 48.9(4) . . ?
Mo1' Mo1 Mo2 48.0(3) . . ?
Mo2" Mo1 Mo2 49.4(4) . . ?
Mo2' Mo1 Mo2 49.1(2) . . ?
Mo1" Mo1 C1 137.3(7) . . ?
Mo1' Mo1 C1 75.6(6) . . ?
Mo2" Mo1 C1 71.5(6) . . ?
Mo2' Mo1 C1 136.0(6) . . ?
Mo2 Mo1 C1 108.4(6) . . ?
Mo1" Mo1 C3 73.1(7) . . ?
Mo1' Mo1 C3 134.3(6) . . ?
Mo2" Mo1 C3 135.0(6) . . ?
Mo2' Mo1 C3 71.1(6) . . ?
Mo2 Mo1 C3 108.8(5) . . ?
C1 Mo1 C3 142.7(8) . . ?
Mo1" Mo1 P2 70.3(4) . . ?
Mo1' Mo1 P2 69.6(3) . . ?
Mo2" Mo1 P2 134.1(4) . . ?
Mo2' Mo1 P2 131.5(3) . . ?
Mo2 Mo1 P2 105.34(19) . . ?
C1 Mo1 P2 87.2(5) . . ?
C3 Mo1 P2 85.6(5) . . ?
Mo1" Mo1 P1 133.1(4) . . ?
Mo1' Mo1 P1 135.5(3) . . ?
Mo2" Mo1 P1 70.2(4) . . ?
Mo2' Mo1 P1 71.7(2) . . ?
Mo2 Mo1 P1 105.90(17) . . ?
C1 Mo1 P1 83.7(5) . . ?
C3 Mo1 P1 83.8(5) . . ?
P2 Mo1 P1 148.7(3) . . ?
Mo1' Mo2 Mo1" 52.1(4) . . ?
Mo1' Mo2 Mo2' 83.4(3) . . ?
Mo1" Mo2 Mo2' 53.6(4) . . ?
Mo1' Mo2 Mo2" 56.3(4) . . ?
Mo1" Mo2 Mo2" 79.4(5) . . ?
Mo2' Mo2 Mo2" 58.0(3) . . ?
Mo1' Mo2 C7 130.4(7) . . ?
Mo1" Mo2 C7 127.5(8) . . ?
Mo2' Mo2 C7 74.0(7) . . ?
Mo2" Mo2 C7 74.4(8) . . ?
Mo1' Mo2 Mo1 40.0(2) . . ?
Mo1" Mo2 Mo1 38.3(3) . . ?
Mo2' Mo2 Mo1 43.4(2) . . ?
Mo2" Mo2 Mo1 41.1(3) . . ?
C7 Mo2 Mo1 104.1(7) . . ?
Mo1' Mo2 C5 75.6(6) . . ?
Mo1" Mo2 C5 78.2(7) . . ?
Mo2' Mo2 C5 130.0(6) . . ?
Mo2" Mo2 C5 130.9(6) . . ?
C7 Mo2 C5 150.2(10) . . ?
Mo1 Mo2 C5 105.7(6) . . ?
Mo1' Mo2 P3 74.4(3) . . ?
Mo1" Mo2 P3 126.5(3) . . ?
Mo2' Mo2 P3 130.0(2) . . ?
Mo2" Mo2 P3 72.5(3) . . ?
C7 Mo2 P3 87.3(6) . . ?
Mo1 Mo2 P3 101.70(17) . . ?
C5 Mo2 P3 87.0(5) . . ?
Mo1' Mo2 P4 125.8(3) . . ?
Mo1" Mo2 P4 74.4(3) . . ?
Mo2' Mo2 P4 70.0(2) . . ?
Mo2" Mo2 P4 127.7(3) . . ?
C7 Mo2 P4 86.9(6) . . ?
Mo1 Mo2 P4 102.16(16) . . ?
C5 Mo2 P4 86.6(5) . . ?
P3 Mo2 P4 156.1(2) . . ?
Mo1 Mo1' Mo1" 56.9(5) . . ?
Mo1 Mo1' Mo2" 58.0(4) . . ?
Mo1" Mo1' Mo2" 89.9(6) . . ?
Mo1 Mo1' Mo2 92.0(4) . . ?
Mo1" Mo1' Mo2 64.7(4) . . ?
Mo2" Mo1' Mo2 63.0(4) . . ?
Mo1 Mo1' Mo2' 43.2(2) . . ?
Mo1" Mo1' Mo2' 42.7(4) . . ?
Mo2" Mo1' Mo2' 47.4(4) . . ?
Mo2 Mo1' Mo2' 48.9(2) . . ?
Mo1 Mo1' C1 68.1(5) . . ?
Mo1" Mo1' C1 124.1(7) . . ?
Mo2" Mo1' C1 67.1(6) . . ?
Mo2 Mo1' C1 129.3(6) . . ?
Mo2' Mo1' C1 100.6(5) . . ?
Mo1 Mo1' C5 132.6(6) . . ?
Mo1" Mo1' C5 75.8(6) . . ?
Mo2" Mo1' C5 125.5(7) . . ?
Mo2 Mo1' C5 63.4(5) . . ?
Mo2' Mo1' C5 100.1(5) . . ?
C1 Mo1' C5 158.6(8) . . ?
Mo1 Mo1' P2 77.8(3) . . ?
Mo1" Mo1' P2 73.2(5) . . ?
Mo2" Mo1' P2 134.4(5) . . ?
Mo2 Mo1' P2 134.8(3) . . ?
Mo2' Mo1' P2 107.0(3) . . ?
C1 Mo1' P2 87.6(6) . . ?
C5 Mo1' P2 91.6(5) . . ?
Mo1 Mo1' P3 128.9(4) . . ?
Mo1" Mo1' P3 133.7(5) . . ?
Mo2" Mo1' P3 71.3(4) . . ?
Mo2 Mo1' P3 69.0(3) . . ?
Mo2' Mo1' P3 105.0(3) . . ?
C1 Mo1' P3 87.7(5) . . ?
C5 Mo1' P3 81.6(5) . . ?
P2 Mo1' P3 147.9(3) . . ?
Mo1" Mo2' Mo1 53.9(4) . . ?
Mo1" Mo2' Mo2" 86.1(6) . . ?
Mo1 Mo2' Mo2" 55.0(4) . . ?
Mo1" Mo2' Mo2 63.1(4) . . ?
Mo1 Mo2' Mo2 87.5(3) . . ?
Mo2" Mo2' Mo2 61.2(4) . . ?
Mo1" Mo2' Mo1' 41.0(4) . . ?
Mo1 Mo2' Mo1' 39.8(2) . . ?
Mo2" Mo2' Mo1' 45.2(4) . . ?
Mo2 Mo2' Mo1' 47.8(2) . . ?
Mo1" Mo2' C3 70.8(7) . . ?
Mo1 Mo2' C3 70.1(5) . . ?
Mo2" Mo2' C3 123.3(7) . . ?
Mo2 Mo2' C3 133.4(6) . . ?
Mo1' Mo2' C3 99.3(6) . . ?
Mo1" Mo2' C7 126.3(8) . . ?
Mo1 Mo2' C7 125.4(6) . . ?
Mo2" Mo2' C7 70.5(7) . . ?
Mo2 Mo2' C7 63.3(7) . . ?
Mo1' Mo2' C7 99.7(6) . . ?
C3 Mo2' C7 160.9(8) . . ?
Mo1" Mo2' P1 126.9(5) . . ?
Mo1 Mo2' P1 73.9(2) . . ?
Mo2" Mo2' P1 69.5(4) . . ?
Mo2 Mo2' P1 129.1(3) . . ?
Mo1' Mo2' P1 103.2(3) . . ?
C3 Mo2' P1 84.2(6) . . ?
C7 Mo2' P1 89.6(7) . . ?
Mo1" Mo2' P4 77.8(4) . . ?
Mo1 Mo2' P4 131.5(3) . . ?
Mo2" Mo2' P4 133.0(5) . . ?
Mo2 Mo2' P4 72.2(2) . . ?
Mo1' Mo2' P4 105.5(3) . . ?
C3 Mo2' P4 92.4(5) . . ?
C7 Mo2' P4 84.3(7) . . ?
P1 Mo2' P4 151.3(3) . . ?
Mo1 Mo1" Mo1' 60.4(5) . . ?
Mo1 Mo1" Mo2' 63.7(5) . . ?
Mo1' Mo1" Mo2' 96.3(7) . . ?
Mo1 Mo1" Mo2 92.9(5) . . ?
Mo1' Mo1" Mo2 63.1(5) . . ?
Mo2' Mo1" Mo2 63.4(4) . . ?
Mo1 Mo1" Mo2" 42.3(4) . . ?
Mo1' Mo1" Mo2" 47.1(4) . . ?
Mo2' Mo1" Mo2" 49.3(4) . . ?
Mo2 Mo1" Mo2" 50.5(4) . . ?
Mo1 Mo1" C3 72.0(6) . . ?
Mo1' Mo1" C3 131.0(8) . . ?
Mo2' Mo1" C3 70.9(6) . . ?
Mo2 Mo1" C3 133.8(7) . . ?
Mo2" Mo1" C3 102.8(7) . . ?
Mo1 Mo1" P2 78.3(4) . . ?
Mo1' Mo1" P2 72.7(4) . . ?
Mo2' Mo1" P2 140.4(6) . . ?
Mo2 Mo1" P2 132.8(5) . . ?
Mo2" Mo1" P2 108.0(4) . . ?
C3 Mo1" P2 87.7(6) . . ?
Mo1 Mo1" C5 130.2(7) . . ?
Mo1' Mo1" C5 69.9(6) . . ?
Mo2' Mo1" C5 122.9(7) . . ?
Mo2 Mo1" C5 61.1(6) . . ?
Mo2" Mo1" C5 100.3(6) . . ?
C3 Mo1" C5 156.4(8) . . ?
P2 Mo1" C5 89.7(6) . . ?
Mo1 Mo1" P4 132.5(5) . . ?
Mo1' Mo1" P4 131.1(6) . . ?
Mo2' Mo1" P4 69.0(4) . . ?
Mo2 Mo1" P4 68.8(3) . . ?
Mo2" Mo1" P4 105.8(4) . . ?
C3 Mo1" P4 89.4(6) . . ?
P2 Mo1" P4 145.8(4) . . ?
C5 Mo1" P4 79.8(6) . . ?
Mo1 Mo2" Mo1' 56.0(4) . . ?
Mo1 Mo2" Mo2' 58.9(4) . . ?
Mo1' Mo2" Mo2' 87.4(6) . . ?
Mo1 Mo2" Mo2 89.5(5) . . ?
Mo1' Mo2" Mo2 60.8(4) . . ?
Mo2' Mo2" Mo2 60.8(4) . . ?
Mo1 Mo2" Mo1" 39.4(4) . . ?
Mo1' Mo2" Mo1" 42.9(4) . . ?
Mo2' Mo2" Mo1" 44.6(4) . . ?
Mo2 Mo2" Mo1" 50.1(4) . . ?
Mo1 Mo2" C1 70.4(6) . . ?
Mo1' Mo2" C1 72.8(6) . . ?
Mo2' Mo2" C1 128.1(7) . . ?
Mo2 Mo2" C1 132.8(7) . . ?
Mo1" Mo2" C1 100.4(6) . . ?
Mo1 Mo2" C7 128.5(7) . . ?
Mo1' Mo2" C7 123.4(8) . . ?
Mo2' Mo2" C7 69.6(7) . . ?
Mo2 Mo2" C7 62.9(7) . . ?
Mo1" Mo2" C7 100.5(7) . . ?
C1 Mo2" C7 159.1(9) . . ?
Mo1 Mo2" P1 76.6(4) . . ?
Mo1' Mo2" P1 132.0(5) . . ?
Mo2' Mo2" P1 73.1(4) . . ?
Mo2 Mo2" P1 132.1(4) . . ?
Mo1" Mo2" P1 104.0(4) . . ?
C1 Mo2" P1 85.4(6) . . ?
C7 Mo2" P1 90.6(7) . . ?
Mo1 Mo2" P3 129.7(5) . . ?
Mo1' Mo2" P3 74.1(4) . . ?
Mo2' Mo2" P3 130.1(6) . . ?
Mo2 Mo2" P3 69.8(3) . . ?
Mo1" Mo2" P3 106.1(4) . . ?
C1 Mo2" P3 90.5(6) . . ?
C7 Mo2" P3 82.7(7) . . ?
P1 Mo2" P3 149.9(4) . . ?
C25 P1 C27 107.8(12) . . ?
C25 P1 C26 102.2(13) . . ?
C27 P1 C26 102.9(12) . . ?
C25 P1 Mo2" 126.7(9) . . ?
C27 P1 Mo2" 90.0(9) . . ?
C26 P1 Mo2" 122.6(10) . . ?
C25 P1 Mo2' 125.6(9) . . ?
C27 P1 Mo2' 119.8(9) . . ?
C26 P1 Mo2' 91.9(9) . . ?
Mo2" P1 Mo2' 37.4(3) . . ?
C25 P1 Mo1 99.9(9) . . ?
C27 P1 Mo1 119.4(8) . . ?
C26 P1 Mo1 122.4(9) . . ?
Mo2" P1 Mo1 33.2(2) . . ?
Mo2' P1 Mo1 34.41(16) . . ?
C29 P2 C28 102.8(13) . . ?
C29 P2 C30 106.2(11) . . ?
C28 P2 C30 100.9(12) . . ?
C29 P2 Mo1' 121.8(9) . . ?
C28 P2 Mo1' 128.2(9) . . ?
C30 P2 Mo1' 91.4(8) . . ?
C29 P2 Mo1" 93.8(9) . . ?
C28 P2 Mo1" 129.2(9) . . ?
C30 P2 Mo1" 120.1(8) . . ?
Mo1' P2 Mo1" 34.1(3) . . ?
C29 P2 Mo1 120.4(8) . . ?
C28 P2 Mo1 103.5(9) . . ?
C30 P2 Mo1 119.8(8) . . ?
Mo1' P2 Mo1 32.59(17) . . ?
Mo1" P2 Mo1 31.3(2) . . ?
C32 P3 C33 102.7(10) . . ?
C32 P3 C31 100.3(11) . . ?
C33 P3 C31 101.6(11) . . ?
C32 P3 Mo2 122.2(7) . . ?
C33 P3 Mo2 123.8(7) . . ?
C31 P3 Mo2 101.6(8) . . ?
C32 P3 Mo2" 91.6(7) . . ?
C33 P3 Mo2" 119.9(8) . . ?
C31 P3 Mo2" 133.0(8) . . ?
Mo2 P3 Mo2" 37.7(2) . . ?
C32 P3 Mo1' 120.7(7) . . ?
C33 P3 Mo1' 93.2(7) . . ?
C31 P3 Mo1' 132.0(8) . . ?
Mo2 P3 Mo1' 36.58(15) . . ?
Mo2" P3 Mo1' 34.6(2) . . ?
C35 P4 C34 100.8(12) . . ?
C35 P4 C36 103.7(10) . . ?
C34 P4 C36 102.7(11) . . ?
C35 P4 Mo2' 91.7(8) . . ?
C34 P4 Mo2' 131.2(9) . . ?
C36 P4 Mo2' 119.9(7) . . ?
C35 P4 Mo2 123.0(8) . . ?
C34 P4 Mo2 100.4(9) . . ?
C36 P4 Mo2 122.0(7) . . ?
Mo2' P4 Mo2 37.78(16) . . ?
C35 P4 Mo1" 118.8(8) . . ?
C34 P4 Mo1" 132.5(9) . . ?
C36 P4 Mo1" 92.9(7) . . ?
Mo2' P4 Mo1" 33.2(2) . . ?
Mo2 P4 Mo1" 36.8(2) . . ?
C2 C1 Mo1 164.2(17) . . ?
C2 C1 Mo2" 155.4(16) . . ?
Mo1 C1 Mo2" 38.0(4) . . ?
C2 C1 Mo1' 153.1(16) . . ?
Mo1 C1 Mo1' 36.4(4) . . ?
Mo2" C1 Mo1' 40.1(5) . . ?
C1 C2 C9 174(2) . . ?
C4 C3 Mo1 163.8(17) . . ?
C4 C3 Mo1" 153.3(17) . . ?
Mo1 C3 Mo1" 34.9(4) . . ?
C4 C3 Mo2' 156.2(17) . . ?
Mo1 C3 Mo2' 38.8(4) . . ?
Mo1" C3 Mo2' 38.3(4) . . ?
C3 C4 C13 175(2) . . ?
C6 C5 Mo2 169.3(18) . . ?
C6 C5 Mo1' 148.7(16) . . ?
Mo2 C5 Mo1' 41.0(4) . . ?
C6 C5 Mo1" 148.0(16) . . ?
Mo2 C5 Mo1" 40.7(4) . . ?
Mo1' C5 Mo1" 34.3(4) . . ?
C5 C6 C17 175(2) . . ?
C8 C7 Mo2 163(2) . . ?
C8 C7 Mo2' 150.5(19) . . ?
Mo2 C7 Mo2' 42.7(5) . . ?
C8 C7 Mo2" 151.8(19) . . ?
Mo2 C7 Mo2" 42.7(5) . . ?
Mo2' C7 Mo2" 40.0(5) . . ?
C7 C8 C21 177(2) . . ?
C12 C9 C10 114(3) . . ?
C12 C9 C2 111(2) . . ?
C10 C9 C2 111(2) . . ?
C12 C9 C11 105(2) . . ?
C10 C9 C11 103(2) . . ?
C2 C9 C11 111.4(18) . . ?
C14 C13 C15 108(3) . . ?
C14 C13 C4 113(2) . . ?
C15 C13 C4 109(2) . . ?
C14 C13 C16 108(2) . . ?
C15 C13 C16 114(3) . . ?
C4 C13 C16 105(2) . . ?
C19 C17 C6 107.5(16) . . ?
C19 C17 C20 110.9(18) . . ?
C6 C17 C20 109.0(17) . . ?
C19 C17 C18 112.8(17) . . ?
C6 C17 C18 107.6(16) . . ?
C20 C17 C18 108.9(17) . . ?
C23' C21 C23 49(3) . . ?
C23' C21 C22 80(3) . . ?
C23 C21 C22 127(4) . . ?
C23' C21 C22' 124(4) . . ?
C23 C21 C22' 139(4) . . ?
C22 C21 C22' 54(3) . . ?
C23' C21 C8 110(3) . . ?
C23 C21 C8 107(3) . . ?
C22 C21 C8 105(3) . . ?
C22' C21 C8 111(3) . . ?
C23' C21 C24 140(3) . . ?
C23 C21 C24 109(4) . . ?
C22 C21 C24 100(3) . . ?
C22' C21 C24 46(3) . . ?
C8 C21 C24 108(2) . . ?
C23' C21 C24' 97(4) . . ?
C23 C21 C24' 51(3) . . ?
C22 C21 C24' 141(4) . . ?
C22' C21 C24' 100(4) . . ?
C8 C21 C24' 113(3) . . ?
C24 C21 C24' 58(3) . . ?

loop_
_geom_bond_atom_site_label_1
_geom_bond_atom_site_label_2
_geom_bond_distance
_geom_bond_site_symmetry_2
_geom_bond_publ_flag
Mo1 Mo1" 1.322(9) . ?
Mo1 Mo1' 1.372(7) . ?
Mo1 Mo2" 1.403(9) . ?
Mo1 Mo2' 1.467(6) . ?
Mo1 Mo2 2.132(3) . ?
Mo1 C1 2.146(19) . ?
Mo1 C3 2.20(2) . ?
Mo1 P2 2.490(5) . ?
Mo1 P1 2.495(5) . ?
Mo2 Mo1' 1.586(6) . ?
Mo2 Mo1" 1.608(9) . ?
Mo2 Mo2' 1.612(6) . ?
Mo2 Mo2" 1.618(9) . ?
Mo2 C7 2.12(2) . ?
Mo2 C5 2.16(2) . ?
Mo2 P3 2.484(5) . ?
Mo2 P4 2.505(5) . ?
Mo1' Mo1" 1.404(10) . ?
Mo1' Mo2" 1.511(10) . ?
Mo1' Mo2' 2.127(8) . ?
Mo1' C1 2.24(2) . ?
Mo1' C5 2.34(2) . ?
Mo1' P2 2.388(8) . ?
Mo1' P3 2.562(8) . ?
Mo2' Mo1" 1.451(10) . ?
Mo2' Mo2" 1.566(10) . ?
Mo2' C3 2.21(2) . ?
Mo2' C7 2.28(2) . ?
Mo2' P1 2.465(7) . ?
Mo2' P4 2.473(7) . ?
Mo1" Mo2" 2.061(12) . ?
Mo1" C3 2.21(2) . ?
Mo1" P2 2.394(10) . ?
Mo1" C5 2.41(2) . ?
Mo1" P4 2.588(10) . ?
Mo2" C1 2.16(2) . ?
Mo2" C7 2.30(3) . ?
Mo2" P1 2.413(10) . ?
Mo2" P3 2.524(10) . ?
P1 C25 1.74(3) . ?
P1 C27 1.79(2) . ?
P1 C26 1.81(2) . ?
P2 C29 1.81(2) . ?
P2 C28 1.82(3) . ?
P2 C30 1.83(2) . ?
P3 C32 1.77(2) . ?
P3 C33 1.81(2) . ?
P3 C31 1.81(2) . ?
P4 C35 1.81(2) . ?
P4 C34 1.81(3) . ?
P4 C36 1.816(18) . ?
C1 C2 1.23(2) . ?
C2 C9 1.47(3) . ?
C3 C4 1.16(2) . ?
C4 C13 1.53(3) . ?
C5 C6 1.21(2) . ?
C6 C17 1.49(3) . ?
C7 C8 1.26(3) . ?
C8 C21 1.50(3) . ?
C9 C12 1.41(4) . ?
C9 C10 1.47(4) . ?
C9 C11 1.52(3) . ?
C13 C14 1.44(3) . ?
C13 C15 1.49(4) . ?
C13 C16 1.59(4) . ?
C17 C19 1.49(3) . ?
C17 C20 1.49(3) . ?
C17 C18 1.54(3) . ?
C21 C23' 1.41(5) . ?
C21 C23 1.46(7) . ?
C21 C22 1.46(5) . ?
C21 C22' 1.48(6) . ?
C21 C24 1.62(5) . ?
C21 C24' 1.67(7) . ?
